data_4000689
loop_
_publ_author_name
'Thierry Maris'
'Michael J. Henson'
'Stephen J. Heyes'
'Keith Prout'

_publ_section_title
;
 Investigations of the Phase Transitions in Thiourea Inclusion Compounds
 with Cycloheptane, Cyclooctane, and Cyclooctanone
;
_journal_name_full 'Chem. Mater.'
_journal_page_first 2483
_journal_page_last 2492
_journal_paper_doi 10.1021/cm991173u
_journal_volume 13
_journal_year 2001
_chemical_formula_sum 'C11 H28 N6 S3'
_chemical_formula_weight 340.56
_space_group_IT_number 14
_symmetry_cell_setting monoclinic
_symmetry_space_group_name_Hall '-P 2ybc'
_symmetry_space_group_name_H-M 'P 1 21/c 1'
_atom_sites_solution_hydrogens geom
_atom_sites_solution_primary direct
_audit_creation_date 99-02-09
_audit_creation_method CRYSTALS_ver_12-03-99
_cell_angle_alpha 90
_cell_angle_beta 113.848(3)
_cell_angle_gamma 90
_cell_formula_units_Z 8
_cell_length_a 12.4160(6)
_cell_length_b 30.9180(13)
_cell_length_c 10.3710(5)
_cell_measurement_reflns_used 12055
_cell_measurement_temperature 150
_cell_measurement_theta_max 27
_cell_measurement_theta_min 0
_cell_volume 3641.3(3)
_computing_cell_refinement
;                                                                               
DIP2000 software 'DENZO' (Otwinowski & Minor, 1996)                             
;
_computing_data_collection
;                                                                               
DIP2000 software 'Xpress' (MAC Science, 1989)                                   
;
_computing_data_reduction
;                                                                               
DIP2000 software 'DENZO' (Otwinowski & Minor, 1996)                             
;
_computing_molecular_graphics
;                                                                               
 CAMERON (Watkin, Prout & Pearce,  1996)                                        
;
_computing_publication_material
;                                                                               
CRYSTALS Issue 10 (Watkin, Prout, Carruthers & Betteridge, 1996)                
;
_computing_structure_refinement
;                                                                               
CRYSTALS Issue 10 (Watkin, Prout, Carruthers & Betteridge, 1996)                
;
_computing_structure_solution 'SIR92 (Giacovazzo et al, 1992)'
_diffrn_ambient_temperature 150
_diffrn_measurement_device_type
;                                                                               
Enraf-nonius DIP2000                                                            
;
_diffrn_measurement_method \w
_diffrn_radiation_monochromator graphite
_diffrn_radiation_type 'Mo K\a'
_diffrn_radiation_wavelength 0.71069
_diffrn_reflns_av_R_equivalents 0.05
_diffrn_reflns_limit_h_max 13
_diffrn_reflns_limit_h_min -14
_diffrn_reflns_limit_k_max 35
_diffrn_reflns_limit_k_min 0
_diffrn_reflns_limit_l_max 11
_diffrn_reflns_limit_l_min 0
_diffrn_reflns_number 5397
_diffrn_reflns_theta_max 0.00
_diffrn_reflns_theta_min 0.00
_diffrn_standards_decay_% 0.00
_diffrn_standards_interval_count 0
_diffrn_standards_interval_time 0
_diffrn_standards_number 0
_exptl_absorpt_coefficient_mu 0.39
_exptl_absorpt_correction_T_max 0.96
_exptl_absorpt_correction_T_min 0.89
_exptl_absorpt_correction_type none
_exptl_crystal_colour ' clear '
_exptl_crystal_density_diffrn 1.24
_exptl_crystal_description ' needle '
_exptl_crystal_F_000 1474.66
_exptl_crystal_size_max 0.60
_exptl_crystal_size_mid 0.30
_exptl_crystal_size_min 0.10
_refine_diff_density_max 0.44
_refine_diff_density_min -0.33
_refine_ls_extinction_method None
_refine_ls_goodness_of_fit_ref 0.9775
_refine_ls_hydrogen_treatment constr
_refine_ls_matrix_type full
_refine_ls_number_parameters 361
_refine_ls_number_reflns 3703
_refine_ls_R_factor_gt 0.0432
_refine_ls_shift/su_max 0.023733
_refine_ls_structure_factor_coef F
_refine_ls_weighting_details
;
Chebychev polynomial with 3 parameters, Carruthers & Watkin , 1979, 
 2.93     1.57     2.14    
;
_refine_ls_weighting_scheme calc
_refine_ls_wR_factor_ref 0.0551
_reflns_limit_h_max 13
_reflns_limit_h_min -14
_reflns_limit_k_max 35
_reflns_limit_k_min 0
_reflns_limit_l_max 11
_reflns_limit_l_min 0
_reflns_number_gt 3703
_reflns_number_total 5397
_reflns_threshold_expression >3.00\s(I)
_cod_data_source_file deposit.cif
_cod_data_source_block TC8_150K
_cod_original_cell_volume 3641.3
_cod_original_sg_symbol_H-M P21/c
_cod_original_formula_sum ' C22 H56 N12 S6 '
_cod_database_code 4000689

loop_
_symmetry_equiv_pos_as_xyz
x,y,z
-x,-y,-z
-x,y+1/2,-z+1/2
x,-y+1/2,z+1/2

loop_
_atom_site_label
_atom_site_fract_x
_atom_site_fract_y
_atom_site_fract_z
_atom_site_U_iso_or_equiv
_atom_site_occupancy
_atom_site_adp_type
S1 0.99991(6) 0.02389(2) 1.24877(7) 0.0180 1.0000 Uani
C2 1.0053(2) 0.07904(9) 1.2664(3) 0.0190 1.0000 Uani
N3 0.9098(2) 0.10131(8) 1.2513(3) 0.0256 1.0000 Uani
N4 1.1063(2) 0.10032(8) 1.2973(3) 0.0289 1.0000 Uani
S5 -0.12565(6) 0.29930(2) 0.86764(7) 0.0177 1.0000 Uani
C6 -0.1791(3) 0.27114(9) 0.7112(3) 0.0185 1.0000 Uani
N7 -0.1151(2) 0.26739(8) 0.6352(3) 0.0253 1.0000 Uani
N8 -0.2849(2) 0.25301(8) 0.6642(3) 0.0258 1.0000 Uani
S9 0.17729(6) 0.29506(2) 0.77289(7) 0.0186 1.0000 Uani
C10 0.2345(2) 0.27483(8) 0.9415(3) 0.0164 1.0000 Uani
N11 0.3437(2) 0.25901(8) 0.9977(2) 0.0228 1.0000 Uani
N12 0.1708(2) 0.27517(8) 1.0179(2) 0.0244 1.0000 Uani
S13 -0.47060(6) 0.27214(2) 0.82808(7) 0.0184 1.0000 Uani
C14 -0.4811(2) 0.32699(9) 0.7979(3) 0.0181 1.0000 Uani
N15 -0.5846(2) 0.34680(8) 0.7566(3) 0.0242 1.0000 Uani
N16 -0.3861(2) 0.35004(8) 0.8139(3) 0.0222 1.0000 Uani
S17 0.34963(6) 0.04846(2) 1.29469(7) 0.0174 1.0000 Uani
C18 0.2959(2) 0.02205(8) 1.1349(3) 0.0159 1.0000 Uani
N19 0.3602(2) 0.01919(8) 1.0597(3) 0.0237 1.0000 Uani
N20 0.1889(2) 0.00486(8) 1.0847(3) 0.0236 1.0000 Uani
S21 0.65314(6) 0.04846(2) 1.20739(7) 0.0179 1.0000 Uani
C22 0.7063(2) 0.02202(8) 1.3666(3) 0.0170 1.0000 Uani
N23 0.6412(2) 0.01891(9) 1.4414(3) 0.0259 1.0000 Uani
N24 0.8134(2) 0.00489(8) 1.4177(3) 0.0241 1.0000 Uani
C25 0.4989(3) 0.3438(1) 1.4389(3) 0.0277 1.0000 Uani
C26 0.6169(3) 0.35877(11) 1.4419(3) 0.0300 1.0000 Uani
C27 0.6186(3) 0.40540(11) 1.3894(3) 0.0357 1.0000 Uani
C28 0.6026(3) 0.41103(12) 1.2354(3) 0.0352 1.0000 Uani
C29 0.5185(3) 0.38108(12) 1.1255(3) 0.0344 1.0000 Uani
C30 0.3882(3) 0.38615(12) 1.0908(4) 0.0400 1.0000 Uani
C31 0.3484(3) 0.37843(12) 1.2085(4) 0.0367 1.0000 Uani
C32 0.3968(3) 0.33715(11) 1.2965(4) 0.0314 1.0000 Uani
C33 0.0182(3) 0.0960(1) 0.6546(3) 0.0306 1.0000 Uani
C34 -0.1114(3) 0.1057(1) 0.6150(3) 0.0285 1.0000 Uani
C35 -0.1423(3) 0.14623(12) 0.6776(3) 0.0344 1.0000 Uani
C36 -0.1087(3) 0.14527(13) 0.8374(4) 0.0386 1.0000 Uani
C37 0.0007(3) 0.16998(12) 0.9248(4) 0.0415 1.0000 Uani
C38 0.1082(3) 0.16322(11) 0.8928(4) 0.0364 1.0000 Uani
C39 0.1602(3) 0.11816(11) 0.9120(4) 0.0339 1.0000 Uani
C40 0.0889(3) 0.0826(1) 0.8090(4) 0.0355 1.0000 Uani
H31 0.9140 0.1335 1.2618 0.0243 1.0000 Uiso
H32 0.8335 0.0860 1.2294 0.0243 1.0000 Uiso
H41 1.1796 0.0841 1.3105 0.0267 1.0000 Uiso
H42 1.1086 0.1325 1.3075 0.0267 1.0000 Uiso
H71 -0.0353 0.2810 0.6689 0.0259 1.0000 Uiso
H72 -0.1468 0.2510 0.5444 0.0259 1.0000 Uiso
H81 -0.3341 0.2556 0.7199 0.0253 1.0000 Uiso
H82 -0.3153 0.2367 0.5732 0.0253 1.0000 Uiso
H111 0.3763 0.2473 1.0960 0.0220 1.0000 Uiso
H112 0.3930 0.2589 0.9417 0.0220 1.0000 Uiso
H121 0.2045 0.2634 1.1160 0.0233 1.0000 Uiso
H122 0.0891 0.2873 0.9773 0.0233 1.0000 Uiso
H151 -0.5901 0.3787 0.7392 0.0236 1.0000 Uiso
H152 -0.6569 0.3298 0.7430 0.0236 1.0000 Uiso
H161 -0.3930 0.3819 0.7962 0.0215 1.0000 Uiso
H162 -0.3078 0.3355 0.8439 0.0215 1.0000 Uiso
H191 0.4406 0.0324 1.0958 0.0239 1.0000 Uiso
H192 0.3285 0.0038 0.9670 0.0239 1.0000 Uiso
H201 0.1390 0.0072 1.1397 0.0227 1.0000 Uiso
H202 0.1582 -0.0104 0.9918 0.0227 1.0000 Uiso
H231 0.6728 0.0035 1.5340 0.0256 1.0000 Uiso
H232 0.5608 0.0320 1.4050 0.0256 1.0000 Uiso
H241 0.8437 -0.0105 1.5105 0.0235 1.0000 Uiso
H242 0.8638 0.0073 1.3634 0.0235 1.0000 Uiso
H251 0.4733 0.3658 1.4912 0.0274 1.0000 Uiso
H252 0.5130 0.3155 1.4900 0.0274 1.0000 Uiso
H261 0.6767 0.3568 1.5414 0.0281 1.0000 Uiso
H262 0.6394 0.3388 1.3812 0.0281 1.0000 Uiso
H271 0.6961 0.4185 1.4507 0.0341 1.0000 Uiso
H272 0.5537 0.4217 1.4015 0.0341 1.0000 Uiso
H281 0.5744 0.4413 1.2069 0.0354 1.0000 Uiso
H282 0.6818 0.4072 1.2332 0.0354 1.0000 Uiso
H291 0.5297 0.3857 1.0363 0.0337 1.0000 Uiso
H292 0.5410 0.3508 1.1594 0.0337 1.0000 Uiso
H301 0.3655 0.4164 1.0563 0.0361 1.0000 Uiso
H302 0.3449 0.3653 1.0135 0.0361 1.0000 Uiso
H311 0.3736 0.4038 1.2738 0.0338 1.0000 Uiso
H312 0.2604 0.3765 1.1658 0.0338 1.0000 Uiso
H321 0.3309 0.3233 1.3134 0.0303 1.0000 Uiso
H322 0.4239 0.3172 1.2398 0.0303 1.0000 Uiso
H331 0.0556 0.1225 0.6359 0.0294 1.0000 Uiso
H332 0.0233 0.0719 0.5930 0.0294 1.0000 Uiso
H341 -0.1458 0.0804 0.6449 0.0270 1.0000 Uiso
H342 -0.1498 0.1086 0.5100 0.0270 1.0000 Uiso
H351 -0.2293 0.1507 0.6295 0.0321 1.0000 Uiso
H352 -0.1008 0.1713 0.6570 0.0321 1.0000 Uiso
H361 -0.1757 0.1577 0.8553 0.0370 1.0000 Uiso
H362 -0.0966 0.1144 0.8689 0.0370 1.0000 Uiso
H371 0.0228 0.1618 1.0255 0.0403 1.0000 Uiso
H372 -0.0194 0.2015 0.9121 0.0403 1.0000 Uiso
H381 0.1711 0.1831 0.9556 0.0338 1.0000 Uiso
H382 0.0861 0.1716 0.7922 0.0338 1.0000 Uiso
H391 0.1733 0.1084 1.0092 0.0303 1.0000 Uiso
H392 0.2377 0.1205 0.9042 0.0303 1.0000 Uiso
H401 0.0319 0.0705 0.8455 0.0308 1.0000 Uiso
H402 0.1454 0.0595 0.8094 0.0308 1.0000 Uiso

loop_
_atom_site_aniso_label
_atom_site_aniso_U_11
_atom_site_aniso_U_22
_atom_site_aniso_U_33
_atom_site_aniso_U_23
_atom_site_aniso_U_13
_atom_site_aniso_U_12
S1 0.0170(4) 0.0150(4) 0.0215(4) -0.0023(3) 0.0073(3) -0.0010(3)
C2 0.0228(16) 0.0187(15) 0.0156(14) -0.0012(11) 0.0078(13) -0.0023(12)
N3 0.0206(14) 0.0191(12) 0.0361(15) -0.0027(11) 0.0106(12) 0.002(1)
N4 0.0226(14) 0.0179(13) 0.0466(17) -0.0064(11) 0.0144(13) -0.003(1)
S5 0.0176(4) 0.0201(4) 0.0158(4) -0.0025(3) 0.0071(3) -0.0007(3)
C6 0.0185(15) 0.0201(14) 0.0164(14) 0.0042(11) 0.0066(13) 0.0034(12)
N7 0.0260(15) 0.0307(14) 0.0215(13) -0.0063(11) 0.0118(12) -0.0049(11)
N8 0.0207(14) 0.0303(14) 0.0258(14) -0.0093(11) 0.0088(12) -0.0061(11)
S9 0.0179(4) 0.0226(4) 0.0144(4) 0.0028(3) 0.0057(3) 0.0022(3)
C10 0.0175(15) 0.0151(13) 0.0164(14) -0.0006(11) 0.0068(12) -0.0020(11)
N11 0.0210(13) 0.0276(14) 0.0183(12) 0.005(1) 0.0065(11) 0.0045(11)
N12 0.0221(13) 0.0345(15) 0.0163(12) 0.005(1) 0.0073(11) 0.0029(11)
S13 0.0174(4) 0.0170(4) 0.0202(4) 0.0012(3) 0.0071(3) 0.0002(3)
C14 0.0219(16) 0.0216(15) 0.0113(13) -0.0013(11) 0.0073(12) -0.0016(12)
N15 0.0201(13) 0.0208(13) 0.0314(15) 0.0042(11) 0.0101(12) 0.002(1)
N16 0.0200(13) 0.0191(12) 0.0259(14) 0.001(1) 0.0075(11) -0.002(1)
S17 0.0174(4) 0.0200(4) 0.0145(4) -0.0038(3) 0.0062(3) -0.0018(3)
C18 0.0177(14) 0.0128(13) 0.0159(14) 0.002(1) 0.0056(12) 0.0055(11)
N19 0.0244(14) 0.0285(14) 0.0196(13) -0.007(1) 0.0104(11) -0.0026(11)
N20 0.0195(13) 0.0293(14) 0.0205(13) -0.008(1) 0.0065(11) -0.0053(11)
S21 0.0180(4) 0.0213(4) 0.0145(4) 0.0016(3) 0.0066(3) 0.0018(3)
C22 0.0169(14) 0.0141(13) 0.0184(14) -0.0030(11) 0.0054(12) -0.0015(11)
N23 0.0235(14) 0.0345(14) 0.0206(13) 0.0077(11) 0.0099(12) 0.0039(11)
N24 0.0212(13) 0.0296(14) 0.0208(13) 0.004(1) 0.0077(11) 0.0059(11)
C25 0.0312(18) 0.0265(16) 0.0250(16) 0.0046(13) 0.0109(15) 0.0014(13)
C26 0.0268(17) 0.0338(18) 0.0243(16) 0.0002(14) 0.0051(15) -0.0022(14)
C27 0.044(2) 0.0348(19) 0.0258(17) -0.0041(14) 0.0113(17) -0.0166(16)
C28 0.038(2) 0.043(2) 0.0267(18) 0.0013(15) 0.0157(17) -0.0102(16)
C29 0.041(2) 0.041(2) 0.0228(17) -0.0023(14) 0.0143(16) -0.0036(16)
C30 0.042(2) 0.045(2) 0.0246(18) 0.0056(15) 0.0049(17) 0.0008(17)
C31 0.0254(18) 0.042(2) 0.036(2) 0.0148(16) 0.0047(16) 0.0044(15)
C32 0.0326(19) 0.0273(17) 0.0313(17) 0.0043(13) 0.0096(15) -0.0057(14)
C33 0.0345(19) 0.0277(17) 0.0266(17) -0.0043(13) 0.0092(15) 0.0010(14)
C34 0.0287(18) 0.0314(17) 0.0216(16) -0.0018(13) 0.0065(14) 0.0013(14)
C35 0.0334(19) 0.041(2) 0.0237(17) 0.0018(14) 0.0067(15) 0.0086(16)
C36 0.035(2) 0.056(2) 0.0261(18) -0.0067(16) 0.0131(16) 0.0072(17)
C37 0.044(2) 0.041(2) 0.037(2) -0.0126(16) 0.0128(18) 0.0044(17)
C38 0.0354(19) 0.0309(18) 0.0348(19) -0.0084(14) 0.0059(16) -0.0074(15)
C39 0.0248(18) 0.0311(18) 0.0357(19) -0.0055(14) 0.0019(16) -0.0007(14)
C40 0.0347(19) 0.0238(17) 0.0357(19) -0.0039(14) 0.0014(16) 0.0054(14)

loop_
_geom_angle_atom_site_label_1
_geom_angle_atom_site_label_2
_geom_angle_atom_site_label_3
_geom_angle
_geom_angle_publ_flag
S1 C2 N3 120.7(2) yes
S1 C2 N4 120.5(2) yes
N3 C2 N4 118.7(3) yes
C2 N3 H31 120.0(2) no
C2 N3 H32 120.0(2) no
H31 N3 H32 120.0(2) no
C2 N4 H41 120.0(2) no
C2 N4 H42 120.0(3) no
H41 N4 H42 120.0(2) no
S5 C6 N7 120.5(2) yes
S5 C6 N8 120.4(2) yes
N7 C6 N8 119.0(3) yes
C6 N7 H71 120.0(2) no
C6 N7 H72 120.0(3) no
H71 N7 H72 120.0(2) no
C6 N8 H81 120.0(2) no
C6 N8 H82 120.0(2) no
H81 N8 H82 120.0(2) no
S9 C10 N11 120.5(2) yes
S9 C10 N12 120.3(2) yes
N11 C10 N12 119.2(2) yes
C10 N11 H111 120.0(2) no
C10 N11 H112 120.0(2) no
H111 N11 H112 120.0(2) no
C10 N12 H121 120.0(3) no
C10 N12 H122 120.0(2) no
H121 N12 H122 120.0(2) no
S13 C14 N15 120.4(2) yes
S13 C14 N16 120.5(2) yes
N15 C14 N16 119.1(3) yes
C14 N15 H151 120.0(2) no
C14 N15 H152 120.0(2) no
H151 N15 H152 120.0(2) no
C14 N16 H161 120.0(2) no
C14 N16 H162 120.0(2) no
H161 N16 H162 120.0(2) no
S17 C18 N19 120.4(2) yes
S17 C18 N20 120.3(2) yes
N19 C18 N20 119.2(2) yes
C18 N19 H191 120.0(2) no
C18 N19 H192 120.0(3) no
H191 N19 H192 120.0(2) no
C18 N20 H201 120.0(2) no
C18 N20 H202 120.0(2) no
H201 N20 H202 120.0(2) no
S21 C22 N23 120.5(2) yes
S21 C22 N24 120.5(2) yes
N23 C22 N24 119.0(3) yes
C22 N23 H231 120.0(3) no
C22 N23 H232 120.0(2) no
H231 N23 H232 120.0(2) no
C22 N24 H241 120.0(2) no
C22 N24 H242 120.0(2) no
H241 N24 H242 120.0(2) no
C26 C25 C32 118.5(3) yes
C26 C25 H251 107.2(3) no
C32 C25 H251 107.2(3) no
C26 C25 H252 107.2(3) no
C32 C25 H252 107.2(3) no
H251 C25 H252 109.5(3) no
C25 C26 C27 115.3(3) yes
C25 C26 H261 108.0(3) no
C27 C26 H261 108.0(3) no
C25 C26 H262 108.0(3) no
C27 C26 H262 108.0(3) no
H261 C26 H262 109.4(3) no
C26 C27 C28 117.2(3) yes
C26 C27 H271 107.5(3) no
C28 C27 H271 107.6(3) no
C26 C27 H272 107.5(3) no
C28 C27 H272 107.5(3) no
H271 C27 H272 109.4(3) no
C27 C28 C29 118.2(3) yes
C27 C28 H281 107.2(3) no
C29 C28 H281 107.3(3) no
C27 C28 H282 107.2(3) no
C29 C28 H282 107.3(3) no
H281 C28 H282 109.5(3) no
C28 C29 C30 117.5(3) yes
C28 C29 H291 107.4(3) no
C30 C29 H291 107.5(3) no
C28 C29 H292 107.4(3) no
C30 C29 H292 107.5(3) no
H291 C29 H292 109.5(3) no
C29 C30 C31 117.3(3) yes
C29 C30 H301 107.5(3) no
C31 C30 H301 107.5(3) no
C29 C30 H302 107.4(3) no
C31 C30 H302 107.5(3) no
H301 C30 H302 109.5(3) no
C30 C31 C32 115.6(3) yes
C30 C31 H311 107.9(3) no
C32 C31 H311 107.9(3) no
C30 C31 H312 107.9(3) no
C32 C31 H312 107.9(3) no
H311 C31 H312 109.4(4) no
C25 C32 C31 115.8(3) yes
C25 C32 H321 107.9(3) no
C31 C32 H321 107.9(3) no
C25 C32 H322 107.9(3) no
C31 C32 H322 107.9(3) no
H321 C32 H322 109.4(3) no
C34 C33 C40 115.5(3) yes
C34 C33 H331 107.9(3) no
C40 C33 H331 107.9(3) no
C34 C33 H332 107.9(3) no
C40 C33 H332 107.9(3) no
H331 C33 H332 109.5(3) no
C33 C34 C35 117.8(3) yes
C33 C34 H341 107.4(3) no
C35 C34 H341 107.4(3) no
C33 C34 H342 107.3(3) no
C35 C34 H342 107.4(3) no
H341 C34 H342 109.4(3) no
C34 C35 C36 115.9(3) yes
C34 C35 H351 107.9(3) no
C36 C35 H351 107.9(3) no
C34 C35 H352 107.8(3) no
C36 C35 H352 107.8(3) no
H351 C35 H352 109.5(3) no
C35 C36 C37 115.2(3) yes
C35 C36 H361 108.0(3) no
C37 C36 H361 108.0(3) no
C35 C36 H362 108.0(3) no
C37 C36 H362 108.0(3) no
H361 C36 H362 109.4(4) no
C36 C37 C38 117.4(3) yes
C36 C37 H371 107.4(3) no
C38 C37 H371 107.5(3) no
C36 C37 H372 107.4(3) no
C38 C37 H372 107.5(3) no
H371 C37 H372 109.4(3) no
C37 C38 C39 117.7(3) yes
C37 C38 H381 107.4(3) no
C39 C38 H381 107.4(3) no
C37 C38 H382 107.4(3) no
C39 C38 H382 107.3(3) no
H381 C38 H382 109.5(3) no
C38 C39 C40 118.1(3) yes
C38 C39 H391 107.2(3) no
C40 C39 H391 107.3(3) no
C38 C39 H392 107.3(3) no
C40 C39 H392 107.3(3) no
H391 C39 H392 109.4(3) no
C33 C40 C39 117.1(3) yes
C33 C40 H401 107.5(3) no
C39 C40 H401 107.5(3) no
C33 C40 H402 107.5(3) no
C39 C40 H402 107.5(3) no
H401 C40 H402 109.4(3) no

loop_
_geom_bond_atom_site_label_1
_geom_bond_atom_site_label_2
_geom_bond_distance
_geom_bond_publ_flag
S1 C2 1.713(3) yes
C2 N3 1.324(4) yes
C2 N4 1.335(4) yes
N3 H31 1.000(2) no
N3 H32 1.000(3) no
N4 H41 1.000(3) no
N4 H42 1.000(2) no
S5 C6 1.721(3) yes
C6 N7 1.330(4) yes
C6 N8 1.326(4) yes
N7 H71 1.000(3) no
N7 H72 1.000(2) no
N8 H81 1.000(2) no
N8 H82 1.000(2) no
S9 C10 1.717(3) yes
C10 N11 1.333(4) yes
C10 N12 1.326(4) yes
N11 H111 1.000(2) no
N11 H112 1.000(2) no
N12 H121 1.000(2) no
N12 H122 1.000(3) no
S13 C14 1.720(3) yes
C14 N15 1.328(4) yes
C14 N16 1.329(4) yes
N15 H151 1.000(2) no
N15 H152 1.000(2) no
N16 H161 1.000(2) no
N16 H162 1.000(2) no
S17 C18 1.721(3) yes
C18 N19 1.326(4) yes
C18 N20 1.326(4) yes
N19 H191 1.000(2) no
N19 H192 1.000(2) no
N20 H201 1.000(2) no
N20 H202 1.000(2) no
S21 C22 1.717(3) yes
C22 N23 1.331(4) yes
C22 N24 1.326(4) yes
N23 H231 1.000(2) no
N23 H232 1.000(3) no
N24 H241 1.000(2) no
N24 H242 1.000(2) no
C25 C26 1.525(5) yes
C25 C32 1.522(5) yes
C25 H251 1.000(3) no
C25 H252 1.000(3) no
C26 C27 1.544(5) yes
C26 H261 1.000(3) no
C26 H262 1.000(3) no
C27 C28 1.538(4) yes
C27 H271 1.000(3) no
C27 H272 1.001(4) no
C28 C29 1.512(5) yes
C28 H281 1.000(4) no
C28 H282 1.000(4) no
C29 C30 1.517(5) yes
C29 H291 1.000(3) no
C29 H292 1.000(4) no
C30 C31 1.509(5) yes
C30 H301 1.000(4) no
C30 H302 1.000(4) no
C31 C32 1.543(5) yes
C31 H311 1.000(4) no
C31 H312 1.000(3) no
C32 H321 1.000(3) no
C32 H322 1.000(4) no
C33 C34 1.522(5) yes
C33 C40 1.539(5) yes
C33 H331 1.000(3) no
C33 H332 1.000(3) no
C34 C35 1.529(5) yes
C34 H341 1.000(3) no
C34 H342 1.001(3) no
C35 C36 1.537(4) yes
C35 H351 1.000(3) no
C35 H352 1.000(4) no
C36 C37 1.502(5) yes
C36 H361 1.000(3) no
C36 H362 1.000(4) no
C37 C38 1.514(5) yes
C37 H371 1.000(4) no
C37 H372 1.000(4) no
C38 C39 1.515(5) yes
C38 H381 1.000(3) no
C38 H382 1.000(4) no
C39 C40 1.539(4) yes
C39 H391 1.001(4) no
C39 H392 1.000(4) no
C40 H401 1.000(4) no
C40 H402 1.000(3) no

loop_
_cod_related_entry_id
_cod_related_entry_database
_cod_related_entry_code
1 ChemSpider 24592039
